data_9002723
loop_
_publ_author_name
'Piotrowski, A.'
'Kahlenberg, V.'
'Fischer, R. X.'
'Lee, Y.'
'Parise, J. B.'

_publ_section_title
;
 The crystal structures of cesanite and its synthetic analogue -
 A comparison
 Sample: synthetic
;
_journal_name_full 'American Mineralogist'
_journal_page_first 715
_journal_page_last 720
_journal_volume 87
_journal_year 2002
_chemical_formula_sum 'Ca1.555 H0.56 Na3.445 O12.56 S3'
_chemical_name_mineral Cesanite
_space_group_IT_number 174
_symmetry_space_group_name_Hall 'P -6'
_symmetry_space_group_name_H-M 'P -6'
_cell_angle_alpha 90
_cell_angle_beta 90
_cell_angle_gamma 120
_cell_formula_units_Z 2
_cell_length_a 9.4434
_cell_length_b 9.4434
_cell_length_c 6.8855
_cell_volume 531.769
_database_code_amcsd 0002812
_exptl_crystal_density_diffrn 2.743
_cod_original_formula_sum '(Ca1.555 Na3.445) S3 O12.56 H.56'
_cod_database_code 9002723

loop_
_space_group_symop_operation_xyz
x,y,z
-x+y,-x,-z
-y,x-y,z
x,y,-z
-x+y,-x,z
-y,x-y,-z

loop_
_atom_site_aniso_label
_atom_site_aniso_U_11
_atom_site_aniso_U_22
_atom_site_aniso_U_33
_atom_site_aniso_U_12
_atom_site_aniso_U_13
_atom_site_aniso_U_23
Ca1 0.01240 0.01080 0.02150 0.00780 0.00000 0.00000
Na1 0.01240 0.01080 0.02150 0.00780 0.00000 0.00000
Ca2 0.02040 0.04350 0.02500 0.00410 0.00000 0.00000
Na2 0.02040 0.04350 0.02500 0.00410 0.00000 0.00000
Ca3 0.02610 0.02610 0.01660 0.01310 0.00000 0.00000
Na3 0.02610 0.02610 0.01663 0.01310 0.00000 0.00000
Ca4 0.02310 0.02310 0.02490 0.01150 0.00000 0.00000
Na4 0.02310 0.02310 0.02490 0.01150 0.00000 0.00000
S1 0.00740 0.01140 0.01450 0.00280 0.00000 0.00000
S2 0.00630 0.00830 0.01220 0.00200 0.00000 0.00000
O1 0.00830 0.01500 0.02880 0.00280 0.00000 0.00000
O2 0.00510 0.01370 0.03150 -0.00180 0.00000 0.00000
O3 0.02580 0.02360 0.08670 0.01820 0.00000 0.00000
O4 0.01440 0.02770 0.09100 0.01500 0.00000 0.00000
O5 0.02930 0.04070 0.04020 -0.01450 0.01870 -0.03080
O6 0.03240 0.03400 0.01910 -0.00960 0.01040 -0.01570

loop_
_atom_site_label
_atom_site_fract_x
_atom_site_fract_y
_atom_site_fract_z
_atom_site_occupancy
_atom_site_U_iso_or_equiv
_atom_site_type_symbol
_atom_site_attached_hydrogens
Ca1 0.24230 0.25110 0.00000 0.72000 0.01410 Ca 0
Na1 0.24230 0.25110 0.00000 0.28000 0.01410 Na 0
Ca2 0.98560 0.27150 0.50000 0.23000 0.03490 Ca 0
Na2 0.98560 0.27150 0.50000 0.77000 0.03490 Na 0
Ca3 0.33333 0.66667 0.75000 0.03000 0.02290 Ca 0
Na3 0.33333 0.66667 0.75000 0.97000 0.02290 Na 0
Ca4 0.66667 0.33333 0.25950 0.10000 0.02370 Ca 0
Na4 0.66667 0.33333 0.25950 0.90000 0.02368 Na 0
S1 0.97460 0.36780 0.00000 1.00000 0.00970 S 0
S2 0.02550 0.64380 0.50000 1.00000 0.01190 S 0
O1 0.15380 0.46800 0.00000 1.00000 0.01870 O 0
O2 0.84880 0.52720 0.50000 1.00000 0.01970 O 0
O3 0.90120 0.47010 0.00000 1.00000 0.04280 O 0
O4 0.11480 0.55680 0.50000 1.00000 0.04240 O 0
O5 0.07270 0.74950 0.67120 1.00000 0.05090 O 0
O6 0.91710 0.26200 0.82940 1.00000 0.04010 O 0
O-H7 0.00000 0.00000 0.42030 0.14000 0.04030 O 1
O-H8 0.00000 0.00000 0.06950 0.42000 0.01510 O 1

loop_
_cod_changelog_entry_id
_cod_changelog_entry_author
_cod_changelog_entry_date
_cod_changelog_entry_text
1
;cod-tools version 3.8.0
Id: cif_guess_AMCSD_atom_types 9574 2023-05-10 09:00:05Z saulius
;
2023-05-10T18:48:14+03:00
;Derived atom types and hydrogen counts
from atom names that follow the AMCSD naming convention
(Wat == water, O-H == hydroxyl).
;

loop_
_cod_related_entry_id
_cod_related_entry_database
_cod_related_entry_code
1 AMCSD 0002812
